data_7250626
loop_
_publ_author_name
'Bresciani, Giulio'
'Guelfi, Massimo'
'Dosa, Melodj'
'Guiotto, Virginia'
'Crocell\`a, Valentina'
'Lessi, Marco'
'Taddei, Marco'

_publ_section_title
;
 Synthesis and structural characterisation of CuII-based MOFs constructed
 by combining functionalised 1,4-bis(1H-imidazol-1-Yl)benzene ligands with
 copper sulfate
;
_journal_issue 24
_journal_name_full CrystEngComm
_journal_page_first 4071
_journal_page_last 4080
_journal_paper_doi 10.1039/D5CE00247H
_journal_volume 27
_journal_year 2025
_chemical_formula_sum 'C26 H24 Cu N8 O4 S'
_chemical_formula_weight 608.13
_space_group_crystal_system triclinic
_space_group_IT_number 2
_space_group_name_Hall '-P 1'
_space_group_name_H-M_alt 'P -1'
_atom_sites_solution_hydrogens geom
_atom_sites_solution_primary direct
_audit_creation_method SHELXL-2019/1
_audit_update_record
;
2025-03-26 deposited with the CCDC.	2025-04-30 downloaded from the CCDC.
;
_cell_angle_alpha 70.221(4)
_cell_angle_beta 86.430(4)
_cell_angle_gamma 85.507(4)
_cell_formula_units_Z 2
_cell_length_a 11.1084(12)
_cell_length_b 12.6501(13)
_cell_length_c 13.3862(13)
_cell_measurement_reflns_used 8533
_cell_measurement_temperature 300(2)
_cell_measurement_theta_max 25.31
_cell_measurement_theta_min 2.44
_cell_volume 1763.4(3)
_computing_structure_refinement 'SHELXL-2019/1 (Sheldrick, 2019)'
_diffrn_ambient_temperature 300(2)
_diffrn_measured_fraction_theta_full 0.999
_diffrn_measured_fraction_theta_max 0.994
_diffrn_measurement_device_type 'Bruker D8 Venture'
_diffrn_measurement_method Phi-Omega
_diffrn_radiation_type MoK\a
_diffrn_radiation_wavelength 0.71073
_diffrn_reflns_av_R_equivalents 0.0665
_diffrn_reflns_av_unetI/netI 0.0567
_diffrn_reflns_Laue_measured_fraction_full 0.999
_diffrn_reflns_Laue_measured_fraction_max 0.994
_diffrn_reflns_limit_h_max 13
_diffrn_reflns_limit_h_min -13
_diffrn_reflns_limit_k_max 15
_diffrn_reflns_limit_k_min -15
_diffrn_reflns_limit_l_max 16
_diffrn_reflns_limit_l_min -16
_diffrn_reflns_number 27253
_diffrn_reflns_point_group_measured_fraction_full 0.999
_diffrn_reflns_point_group_measured_fraction_max 0.994
_diffrn_reflns_theta_full 25.242
_diffrn_reflns_theta_max 25.739
_diffrn_reflns_theta_min 1.923
_exptl_absorpt_coefficient_mu 0.716
_exptl_absorpt_correction_T_max 0.7453
_exptl_absorpt_correction_T_min 0.534
_exptl_absorpt_correction_type multi-scan
_exptl_absorpt_process_details '(Sheldrick G.M., 1996)'
_exptl_crystal_colour blue
_exptl_crystal_density_diffrn 1.145
_exptl_crystal_description plate
_exptl_crystal_F_000 626
_exptl_crystal_size_max 0.122
_exptl_crystal_size_mid 0.096
_exptl_crystal_size_min 0.045
_refine_diff_density_max 0.454
_refine_diff_density_min -0.335
_refine_diff_density_rms 0.058
_refine_ls_extinction_method none
_refine_ls_goodness_of_fit_ref 1.036
_refine_ls_hydrogen_treatment constr
_refine_ls_matrix_type full
_refine_ls_number_parameters 366
_refine_ls_number_reflns 6717
_refine_ls_number_restraints 0
_refine_ls_restrained_S_all 1.036
_refine_ls_R_factor_all 0.0605
_refine_ls_R_factor_gt 0.0430
_refine_ls_shift/su_max 0.000
_refine_ls_shift/su_mean 0.000
_refine_ls_structure_factor_coef Fsqd
_refine_ls_weighting_details 'w=1/[\s^2^(Fo^2^)+(0.0548P)^2^+0.7303P] where P=(Fo^2^+2Fc^2^)/3'
_refine_ls_weighting_scheme calc
_refine_ls_wR_factor_gt 0.1111
_refine_ls_wR_factor_ref 0.1194
_reflns_Friedel_coverage 0.000
_reflns_number_gt 5054
_reflns_number_total 6717
_reflns_threshold_expression 'I > 2\s(I)'
_cod_data_source_file d5ce00247h3.cif
_cod_data_source_block UdP-22
_cod_depositor_comments
;
The following automatic conversions were performed:

data item '_exptl_absorpt_correction_type' value 'Multi-Scan' was
changed to 'multi-scan' in accordance with the
/home/data/users/saulius/crontab/automatic-downloads/current/RSC/lib/dictionaries/cif_core.dic
dictionary named 'cif_core.dic' version 2.4.2 last updated on
2011-04-26.

Automatic conversion script
Id: cif_fix_values 8170 2020-07-09 18:12:32Z antanas 
;
_cod_database_code 7250626
_shelx_shelxl_version_number 2019/1
_shelx_space_group_comment
;
The symmetry employed for this shelxl refinement is uniquely defined
by the following loop, which should always be used as a source of
symmetry information in preference to the above space-group names.
They are only intended as comments.
;
_shelx_estimated_absorpt_t_min 0.6558
_shelx_estimated_absorpt_t_max 0.7453

loop_
_space_group_symop_operation_xyz
'x, y, z'
'-x, -y, -z'

loop_
_atom_site_label
_atom_site_type_symbol
_atom_site_fract_x
_atom_site_fract_y
_atom_site_fract_z
_atom_site_U_iso_or_equiv
_atom_site_adp_type
_atom_site_occupancy
_atom_site_site_symmetry_order
_atom_site_calc_flag
_atom_site_refinement_flags_posn
_atom_site_refinement_flags_adp
_atom_site_refinement_flags_occupancy
_atom_site_disorder_assembly
_atom_site_disorder_group
Cu2 Cu 0.000000 0.000000 1.000000 0.03089(14) Uani 1 2 d S . P . .
Cu1 Cu 1.000000 0.500000 1.000000 0.03020(14) Uani 1 2 d S . P . .
S1 S 0.93748(8) 0.69171(6) 1.15625(6) 0.0395(2) Uani 1 1 d . . . . .
O1 O 0.8030(2) 0.6975(2) 1.1537(2) 0.0686(8) Uani 1 1 d . . . . .
O2 O 0.9864(2) 0.59345(19) 1.13106(18) 0.0534(6) Uani 1 1 d . . . . .
O3 O 0.9681(3) 0.6815(2) 1.26342(18) 0.0783(9) Uani 1 1 d . . . . .
O4 O 0.9818(2) 0.79504(17) 1.08027(16) 0.0466(6) Uani 1 1 d . . . . .
N2 N 0.8960(2) 0.98793(19) 0.30680(17) 0.0350(6) Uani 1 1 d . . . . .
N1 N 0.9465(2) 1.02321(19) 0.13858(17) 0.0324(5) Uani 1 1 d . . . . .
N8 N 0.1696(2) -0.0212(2) 1.04744(18) 0.0360(6) Uani 1 1 d . . . . .
N7 N 0.3479(2) 0.0231(2) 1.07727(19) 0.0360(6) Uani 1 1 d . . . . .
N3 N 0.8337(2) 0.7342(2) 0.73911(18) 0.0390(6) Uani 1 1 d . . . . .
N4 N 0.8965(2) 0.61669(19) 0.89166(17) 0.0329(5) Uani 1 1 d . . . . .
N5 N 0.8491(2) 0.42090(19) 1.06521(18) 0.0335(5) Uani 1 1 d . . . . .
N6 N 0.6962(2) 0.3141(2) 1.0925(2) 0.0388(6) Uani 1 1 d . . . . .
C1 C 0.9200(3) 1.0988(3) 0.2657(2) 0.0436(8) Uani 1 1 d . . . . .
H1 H 0.915975 1.149972 0.302119 0.052 Uiso 1 1 calc R U . . .
C2 C 0.9508(3) 1.1198(3) 0.1622(2) 0.0403(7) Uani 1 1 d . . . . .
H2 H 0.971705 1.189049 0.114369 0.048 Uiso 1 1 calc R U . . .
C3 C 0.9135(3) 0.9460(3) 0.2266(2) 0.0412(8) Uani 1 1 d . . . . .
H3 H 0.903385 0.871580 0.233219 0.049 Uiso 1 1 calc R U . . .
C4 C 0.8718(3) 0.9231(2) 0.4166(2) 0.0368(7) Uani 1 1 d . . . . .
C5 C 0.8939(4) 0.8095(3) 0.4505(2) 0.0618(11) Uani 1 1 d . . . . .
H5 H 0.920695 0.773486 0.402324 0.074 Uiso 1 1 calc R U . . .
C6 C 0.8764(4) 0.7477(3) 0.5570(2) 0.0615(11) Uani 1 1 d . . . . .
H6 H 0.890312 0.669879 0.580400 0.074 Uiso 1 1 calc R U . . .
C7 C 0.8385(3) 0.8014(3) 0.6281(2) 0.0406(7) Uani 1 1 d . . . . .
C8 C 0.8160(3) 0.9172(3) 0.5943(2) 0.0471(8) Uani 1 1 d . . . . .
C9 C 0.8329(3) 0.9770(3) 0.4874(2) 0.0481(8) Uani 1 1 d . . . . .
H9 H 0.817686 1.054686 0.463070 0.058 Uiso 1 1 calc R U . . .
C16 C 0.2442(3) 0.0595(3) 1.0247(2) 0.0379(7) Uani 1 1 d . . . . .
H16 H 0.228083 0.132284 0.978434 0.045 Uiso 1 1 calc R U . . .
C15 C 0.3366(3) -0.0880(3) 1.1367(3) 0.0462(8) Uani 1 1 d . . . . .
H15 H 0.393215 -0.135934 1.181613 0.055 Uiso 1 1 calc R U . . .
C14 C 0.2278(3) -0.1138(3) 1.1173(3) 0.0455(8) Uani 1 1 d . . . . .
H14 H 0.196356 -0.184186 1.146881 0.055 Uiso 1 1 calc R U . . .
C13 C 0.9230(3) 0.6629(2) 0.7893(2) 0.0369(7) Uani 1 1 d . . . . .
H13 H 0.995043 0.647626 0.756127 0.044 Uiso 1 1 calc R U . . .
C12 C 0.7834(3) 0.6622(3) 0.9070(2) 0.0483(8) Uani 1 1 d . . . . .
H12 H 0.740752 0.645790 0.971900 0.058 Uiso 1 1 calc R U . . .
C11 C 0.7438(3) 0.7336(3) 0.8144(2) 0.0522(9) Uani 1 1 d . . . . .
H11 H 0.669780 0.774847 0.803368 0.063 Uiso 1 1 calc R U . . .
C10 C 0.7817(5) 0.9842(4) 0.6689(3) 0.0806(14) Uani 1 1 d . . . . .
H10A H 0.807548 1.059393 0.637095 0.121 Uiso 1 1 calc R U . . .
H10B H 0.820475 0.948506 0.735178 0.121 Uiso 1 1 calc R U . . .
H10C H 0.695686 0.986794 0.681394 0.121 Uiso 1 1 calc R U . . .
C17 C 0.4436(3) 0.0936(2) 1.0760(2) 0.0351(7) Uani 1 1 d . . . . .
C18 C 0.4502(3) 0.1953(3) 0.9981(2) 0.0418(7) Uani 1 1 d . . . . .
H18 H 0.397358 0.214888 0.942577 0.050 Uiso 1 1 calc R U . . .
C19 C 0.5345(3) 0.2714(3) 0.9994(2) 0.0421(7) Uani 1 1 d . . . . .
C20 C 0.6130(3) 0.2370(3) 1.0815(2) 0.0388(7) Uani 1 1 d . . . . .
C21 C 0.6097(3) 0.1318(3) 1.1584(3) 0.0531(9) Uani 1 1 d . . . . .
H21 H 0.664806 0.110022 1.212256 0.064 Uiso 1 1 calc R U . . .
C22 C 0.5250(3) 0.0592(3) 1.1555(3) 0.0500(9) Uani 1 1 d . . . . .
H22 H 0.523006 -0.012064 1.206581 0.060 Uiso 1 1 calc R U . . .
C23 C 0.7948(3) 0.3511(3) 1.0316(2) 0.0374(7) Uani 1 1 d . . . . .
H23 H 0.821410 0.330281 0.973237 0.045 Uiso 1 1 calc R U . . .
C24 C 0.6877(3) 0.3621(3) 1.1700(3) 0.0500(9) Uani 1 1 d . . . . .
H24 H 0.628692 0.351307 1.224411 0.060 Uiso 1 1 calc R U . . .
C25 C 0.7813(3) 0.4280(3) 1.1523(3) 0.0451(8) Uani 1 1 d . . . . .
H25 H 0.797770 0.471689 1.192864 0.054 Uiso 1 1 calc R U . . .
C26 C 0.5362(4) 0.3829(4) 0.9136(3) 0.0798(14) Uani 1 1 d . . . . .
H26A H 0.538156 0.440985 0.944569 0.120 Uiso 1 1 calc R U . . .
H26B H 0.464927 0.395179 0.873134 0.120 Uiso 1 1 calc R U . . .
H26C H 0.606552 0.384487 0.867839 0.120 Uiso 1 1 calc R U . . .

loop_
_atom_site_aniso_label
_atom_site_aniso_U_11
_atom_site_aniso_U_22
_atom_site_aniso_U_33
_atom_site_aniso_U_23
_atom_site_aniso_U_13
_atom_site_aniso_U_12
Cu2 0.0326(3) 0.0410(3) 0.0229(2) -0.0134(2) 0.00192(19) -0.0146(2)
Cu1 0.0320(3) 0.0269(3) 0.0274(2) -0.00111(19) -0.0018(2) -0.0126(2)
S1 0.0604(5) 0.0299(4) 0.0299(4) -0.0111(3) 0.0037(3) -0.0112(3)
O1 0.0522(16) 0.0617(17) 0.0821(19) -0.0124(14) 0.0124(14) -0.0108(13)
O2 0.0735(17) 0.0407(13) 0.0531(14) -0.0255(11) 0.0119(12) -0.0117(12)
O3 0.149(3) 0.0551(16) 0.0345(13) -0.0178(12) -0.0139(15) -0.0069(17)
O4 0.0590(15) 0.0338(12) 0.0444(12) -0.0074(9) 0.0017(11) -0.0167(10)
N2 0.0502(15) 0.0336(13) 0.0218(11) -0.0097(10) 0.0002(10) -0.0046(11)
N1 0.0412(14) 0.0321(13) 0.0246(11) -0.0090(10) 0.0010(10) -0.0091(11)
N8 0.0358(14) 0.0444(15) 0.0313(12) -0.0152(11) 0.0019(11) -0.0150(12)
N7 0.0309(13) 0.0397(14) 0.0425(14) -0.0187(11) -0.0008(11) -0.0094(11)
N3 0.0469(15) 0.0394(14) 0.0253(12) -0.0052(10) 0.0004(11) 0.0016(12)
N4 0.0376(14) 0.0305(13) 0.0271(12) -0.0045(10) 0.0012(10) -0.0058(11)
N5 0.0363(13) 0.0282(12) 0.0322(12) -0.0038(10) -0.0004(10) -0.0088(10)
N6 0.0331(14) 0.0422(15) 0.0432(14) -0.0146(12) 0.0044(11) -0.0176(11)
C1 0.064(2) 0.0340(17) 0.0368(16) -0.0160(13) 0.0011(15) -0.0094(15)
C2 0.061(2) 0.0324(16) 0.0272(14) -0.0079(12) 0.0007(14) -0.0124(14)
C3 0.068(2) 0.0347(16) 0.0261(14) -0.0151(12) 0.0051(14) -0.0144(15)
C4 0.0508(19) 0.0365(16) 0.0208(13) -0.0074(12) 0.0016(12) -0.0017(14)
C5 0.109(3) 0.044(2) 0.0300(17) -0.0144(15) 0.0096(18) 0.007(2)
C6 0.117(3) 0.0317(18) 0.0314(17) -0.0079(14) 0.0009(19) 0.0049(19)
C7 0.0504(19) 0.0449(18) 0.0237(14) -0.0087(13) 0.0029(13) -0.0025(15)
C8 0.064(2) 0.0451(19) 0.0291(15) -0.0129(14) 0.0028(15) 0.0120(16)
C9 0.070(2) 0.0360(17) 0.0330(16) -0.0084(13) 0.0021(15) 0.0093(16)
C16 0.0343(16) 0.0413(17) 0.0392(16) -0.0132(13) -0.0008(13) -0.0114(13)
C15 0.0449(19) 0.0357(17) 0.059(2) -0.0141(15) -0.0159(16) -0.0048(14)
C14 0.049(2) 0.0369(18) 0.0539(19) -0.0166(15) -0.0076(16) -0.0120(15)
C13 0.0407(17) 0.0364(16) 0.0301(15) -0.0074(12) 0.0042(13) -0.0023(13)
C12 0.051(2) 0.054(2) 0.0318(16) -0.0074(14) 0.0085(14) 0.0052(16)
C11 0.052(2) 0.059(2) 0.0323(16) -0.0036(15) 0.0028(15) 0.0170(17)
C10 0.120(4) 0.062(3) 0.054(2) -0.018(2) 0.008(2) 0.014(3)
C17 0.0279(15) 0.0387(16) 0.0432(17) -0.0185(13) 0.0023(13) -0.0098(13)
C18 0.0362(17) 0.0492(19) 0.0425(17) -0.0165(15) -0.0036(14) -0.0097(14)
C19 0.0381(17) 0.0421(18) 0.0467(18) -0.0147(15) 0.0041(14) -0.0115(14)
C20 0.0287(15) 0.0397(17) 0.0500(18) -0.0156(14) -0.0001(13) -0.0122(13)
C21 0.0424(19) 0.050(2) 0.060(2) -0.0040(17) -0.0181(16) -0.0182(16)
C22 0.0455(19) 0.0418(19) 0.058(2) -0.0059(16) -0.0116(16) -0.0159(15)
C23 0.0341(16) 0.0404(17) 0.0388(16) -0.0125(13) 0.0009(13) -0.0142(13)
C24 0.0427(19) 0.060(2) 0.051(2) -0.0233(17) 0.0159(15) -0.0221(16)
C25 0.0494(19) 0.0462(19) 0.0461(18) -0.0215(15) 0.0067(15) -0.0199(15)
C26 0.072(3) 0.072(3) 0.082(3) 0.001(2) -0.019(2) -0.033(2)

loop_
_atom_type_symbol
_atom_type_description
_atom_type_scat_dispersion_real
_atom_type_scat_dispersion_imag
_atom_type_scat_source
C C 0.0033 0.0016 'International Tables Vol C Tables 4.2.6.8 and 6.1.1.4'
H H 0.0000 0.0000 'International Tables Vol C Tables 4.2.6.8 and 6.1.1.4'
Cu Cu 0.3201 1.2651 'International Tables Vol C Tables 4.2.6.8 and 6.1.1.4'
N N 0.0061 0.0033 'International Tables Vol C Tables 4.2.6.8 and 6.1.1.4'
O O 0.0106 0.0060 'International Tables Vol C Tables 4.2.6.8 and 6.1.1.4'
S S 0.1246 0.1234 'International Tables Vol C Tables 4.2.6.8 and 6.1.1.4'

loop_
_geom_angle_atom_site_label_1
_geom_angle_atom_site_label_2
_geom_angle_atom_site_label_3
_geom_angle
_geom_angle_site_symmetry_1
_geom_angle_site_symmetry_3
_geom_angle_publ_flag
N8 Cu2 N8 180.0 . 2_557 ?
N8 Cu2 N1 88.25(10) . 1_446 ?
N8 Cu2 N1 91.75(9) 2_557 1_446 ?
N8 Cu2 N1 91.75(10) . 2_666 ?
N8 Cu2 N1 88.25(9) 2_557 2_666 ?
N1 Cu2 N1 180.0 1_446 2_666 ?
N5 Cu1 N5 180.0 2_767 . ?
N5 Cu1 N4 88.65(9) 2_767 2_767 ?
N5 Cu1 N4 91.35(9) . 2_767 ?
N5 Cu1 N4 91.35(9) 2_767 . ?
N5 Cu1 N4 88.65(9) . . ?
N4 Cu1 N4 180.00(11) 2_767 . ?
N5 Cu1 O2 89.73(9) 2_767 2_767 ?
N5 Cu1 O2 90.27(9) . 2_767 ?
N4 Cu1 O2 96.63(9) 2_767 2_767 ?
N4 Cu1 O2 83.37(9) . 2_767 ?
N5 Cu1 O2 90.27(9) 2_767 . ?
N5 Cu1 O2 89.73(9) . . ?
N4 Cu1 O2 83.37(9) 2_767 . ?
N4 Cu1 O2 96.63(9) . . ?
O2 Cu1 O2 180.0 2_767 . ?
O2 S1 O3 110.05(16) . . ?
O2 S1 O4 111.42(13) . . ?
O3 S1 O4 110.09(15) . . ?
O2 S1 O1 109.05(16) . . ?
O3 S1 O1 107.30(18) . . ?
O4 S1 O1 108.83(15) . . ?
S1 O2 Cu1 145.39(15) . . ?
C3 N2 C1 106.7(2) . . ?
C3 N2 C4 125.5(2) . . ?
C1 N2 C4 127.4(2) . . ?
C3 N1 C2 106.2(2) . . ?
C3 N1 Cu2 126.6(2) . 1_664 ?
C2 N1 Cu2 126.75(18) . 1_664 ?
C16 N8 C14 105.8(3) . . ?
C16 N8 Cu2 124.3(2) . . ?
C14 N8 Cu2 129.48(19) . . ?
C16 N7 C15 106.7(2) . . ?
C16 N7 C17 124.6(3) . . ?
C15 N7 C17 128.4(3) . . ?
C13 N3 C11 106.7(2) . . ?
C13 N3 C7 124.6(3) . . ?
C11 N3 C7 128.6(3) . . ?
C13 N4 C12 105.1(2) . . ?
C13 N4 Cu1 126.7(2) . . ?
C12 N4 Cu1 128.17(18) . . ?
C23 N5 C25 105.7(2) . . ?
C23 N5 Cu1 126.3(2) . . ?
C25 N5 Cu1 128.1(2) . . ?
C23 N6 C24 107.4(2) . . ?
C23 N6 C20 127.7(3) . . ?
C24 N6 C20 124.9(2) . . ?
C2 C1 N2 106.7(3) . . ?
C2 C1 H1 126.7 . . ?
N2 C1 H1 126.7 . . ?
C1 C2 N1 109.2(3) . . ?
C1 C2 H2 125.4 . . ?
N1 C2 H2 125.4 . . ?
N1 C3 N2 111.2(3) . . ?
N1 C3 H3 124.4 . . ?
N2 C3 H3 124.4 . . ?
C5 C4 C9 120.5(3) . . ?
C5 C4 N2 119.6(3) . . ?
C9 C4 N2 119.8(3) . . ?
C4 C5 C6 119.6(3) . . ?
C4 C5 H5 120.2 . . ?
C6 C5 H5 120.2 . . ?
C7 C6 C5 120.0(3) . . ?
C7 C6 H6 120.0 . . ?
C5 C6 H6 120.0 . . ?
C6 C7 C8 120.7(3) . . ?
C6 C7 N3 117.4(3) . . ?
C8 C7 N3 121.7(3) . . ?
C9 C8 C7 118.3(3) . . ?
C9 C8 C10 117.6(3) . . ?
C7 C8 C10 124.0(3) . . ?
C4 C9 C8 120.9(3) . . ?
C4 C9 H9 119.6 . . ?
C8 C9 H9 119.6 . . ?
N8 C16 N7 111.1(3) . . ?
N8 C16 H16 124.5 . . ?
N7 C16 H16 124.5 . . ?
C14 C15 N7 106.4(3) . . ?
C14 C15 H15 126.8 . . ?
N7 C15 H15 126.8 . . ?
C15 C14 N8 110.1(3) . . ?
C15 C14 H14 125.0 . . ?
N8 C14 H14 125.0 . . ?
N4 C13 N3 111.8(3) . . ?
N4 C13 H13 124.1 . . ?
N3 C13 H13 124.1 . . ?
C11 C12 N4 109.8(3) . . ?
C11 C12 H12 125.1 . . ?
N4 C12 H12 125.1 . . ?
C12 C11 N3 106.6(3) . . ?
C12 C11 H11 126.7 . . ?
N3 C11 H11 126.7 . . ?
C8 C10 H10A 109.5 . . ?
C8 C10 H10B 109.5 . . ?
H10A C10 H10B 109.5 . . ?
C8 C10 H10C 109.5 . . ?
H10A C10 H10C 109.5 . . ?
H10B C10 H10C 109.5 . . ?
C18 C17 C22 120.7(3) . . ?
C18 C17 N7 119.6(3) . . ?
C22 C17 N7 119.7(3) . . ?
C17 C18 C19 121.5(3) . . ?
C17 C18 H18 119.2 . . ?
C19 C18 H18 119.2 . . ?
C20 C19 C18 117.0(3) . . ?
C20 C19 C26 123.5(3) . . ?
C18 C19 C26 119.6(3) . . ?
C19 C20 C21 121.5(3) . . ?
C19 C20 N6 120.0(3) . . ?
C21 C20 N6 118.4(3) . . ?
C22 C21 C20 120.2(3) . . ?
C22 C21 H21 119.9 . . ?
C20 C21 H21 119.9 . . ?
C17 C22 C21 118.9(3) . . ?
C17 C22 H22 120.5 . . ?
C21 C22 H22 120.5 . . ?
N5 C23 N6 111.0(3) . . ?
N5 C23 H23 124.5 . . ?
N6 C23 H23 124.5 . . ?
C25 C24 N6 106.4(3) . . ?
C25 C24 H24 126.8 . . ?
N6 C24 H24 126.8 . . ?
C24 C25 N5 109.6(3) . . ?
C24 C25 H25 125.2 . . ?
N5 C25 H25 125.2 . . ?
C19 C26 H26A 109.5 . . ?
C19 C26 H26B 109.5 . . ?
H26A C26 H26B 109.5 . . ?
C19 C26 H26C 109.5 . . ?
H26A C26 H26C 109.5 . . ?
H26B C26 H26C 109.5 . . ?

loop_
_geom_bond_atom_site_label_1
_geom_bond_atom_site_label_2
_geom_bond_distance
_geom_bond_site_symmetry_2
_geom_bond_publ_flag
Cu2 N8 1.995(2) . ?
Cu2 N8 1.995(2) 2_557 ?
Cu2 N1 2.021(2) 1_446 ?
Cu2 N1 2.021(2) 2_666 ?
Cu1 N5 2.016(2) 2_767 ?
Cu1 N5 2.016(2) . ?
Cu1 N4 2.024(2) 2_767 ?
Cu1 N4 2.024(2) . ?
Cu1 O2 2.417(2) 2_767 ?
Cu1 O2 2.417(2) . ?
S1 O2 1.452(2) . ?
S1 O3 1.456(2) . ?
S1 O4 1.457(2) . ?
S1 O1 1.492(3) . ?
N2 C3 1.347(4) . ?
N2 C1 1.363(4) . ?
N2 C4 1.441(3) . ?
N1 C3 1.304(3) . ?
N1 C2 1.367(4) . ?
N8 C16 1.309(3) . ?
N8 C14 1.371(4) . ?
N7 C16 1.354(4) . ?
N7 C15 1.373(4) . ?
N7 C17 1.437(3) . ?
N3 C13 1.335(4) . ?
N3 C11 1.373(4) . ?
N3 C7 1.441(3) . ?
N4 C13 1.319(3) . ?
N4 C12 1.373(4) . ?
N5 C23 1.316(4) . ?
N5 C25 1.373(4) . ?
N6 C23 1.340(4) . ?
N6 C24 1.363(4) . ?
N6 C20 1.443(4) . ?
C1 C2 1.347(4) . ?
C1 H1 0.9300 . ?
C2 H2 0.9300 . ?
C3 H3 0.9300 . ?
C4 C5 1.360(4) . ?
C4 C9 1.374(4) . ?
C5 C6 1.384(4) . ?
C5 H5 0.9300 . ?
C6 C7 1.374(4) . ?
C6 H6 0.9300 . ?
C7 C8 1.386(4) . ?
C8 C9 1.382(4) . ?
C8 C10 1.528(5) . ?
C9 H9 0.9300 . ?
C16 H16 0.9300 . ?
C15 C14 1.338(4) . ?
C15 H15 0.9300 . ?
C14 H14 0.9300 . ?
C13 H13 0.9300 . ?
C12 C11 1.339(4) . ?
C12 H12 0.9300 . ?
C11 H11 0.9300 . ?
C10 H10A 0.9600 . ?
C10 H10B 0.9600 . ?
C10 H10C 0.9600 . ?
C17 C18 1.359(4) . ?
C17 C22 1.372(4) . ?
C18 C19 1.399(4) . ?
C18 H18 0.9300 . ?
C19 C20 1.377(4) . ?
C19 C26 1.488(5) . ?
C20 C21 1.381(4) . ?
C21 C22 1.376(4) . ?
C21 H21 0.9300 . ?
C22 H22 0.9300 . ?
C23 H23 0.9300 . ?
C24 C25 1.344(4) . ?
C24 H24 0.9300 . ?
C25 H25 0.9300 . ?
C26 H26A 0.9600 . ?
C26 H26B 0.9600 . ?
C26 H26C 0.9600 . ?

loop_
_geom_torsion_atom_site_label_1
_geom_torsion_atom_site_label_2
_geom_torsion_atom_site_label_3
_geom_torsion_atom_site_label_4
_geom_torsion
_geom_torsion_site_symmetry_1
_geom_torsion_site_symmetry_2
_geom_torsion_site_symmetry_3
_geom_torsion_site_symmetry_4
_geom_torsion_publ_flag
O3 S1 O2 Cu1 176.8(2) . . . . ?
O4 S1 O2 Cu1 -60.8(3) . . . . ?
O1 S1 O2 Cu1 59.4(3) . . . . ?
C3 N2 C1 C2 0.2(4) . . . . ?
C4 N2 C1 C2 172.9(3) . . . . ?
N2 C1 C2 N1 -0.1(4) . . . . ?
C3 N1 C2 C1 0.1(4) . . . . ?
Cu2 N1 C2 C1 -173.2(2) 1_664 . . . ?
C2 N1 C3 N2 0.1(4) . . . . ?
Cu2 N1 C3 N2 173.3(2) 1_664 . . . ?
C1 N2 C3 N1 -0.1(4) . . . . ?
C4 N2 C3 N1 -173.1(3) . . . . ?
C3 N2 C4 C5 16.0(5) . . . . ?
C1 N2 C4 C5 -155.4(4) . . . . ?
C3 N2 C4 C9 -167.5(3) . . . . ?
C1 N2 C4 C9 21.0(5) . . . . ?
C9 C4 C5 C6 0.4(6) . . . . ?
N2 C4 C5 C6 176.8(4) . . . . ?
C4 C5 C6 C7 -0.9(6) . . . . ?
C5 C6 C7 C8 0.8(6) . . . . ?
C5 C6 C7 N3 -173.8(4) . . . . ?
C13 N3 C7 C6 48.8(5) . . . . ?
C11 N3 C7 C6 -135.0(4) . . . . ?
C13 N3 C7 C8 -125.8(4) . . . . ?
C11 N3 C7 C8 50.5(5) . . . . ?
C6 C7 C8 C9 -0.1(6) . . . . ?
N3 C7 C8 C9 174.3(3) . . . . ?
C6 C7 C8 C10 -175.8(4) . . . . ?
N3 C7 C8 C10 -1.4(6) . . . . ?
C5 C4 C9 C8 0.3(6) . . . . ?
N2 C4 C9 C8 -176.1(3) . . . . ?
C7 C8 C9 C4 -0.5(6) . . . . ?
C10 C8 C9 C4 175.5(4) . . . . ?
C14 N8 C16 N7 -0.3(3) . . . . ?
Cu2 N8 C16 N7 173.03(18) . . . . ?
C15 N7 C16 N8 0.0(3) . . . . ?
C17 N7 C16 N8 -174.7(2) . . . . ?
C16 N7 C15 C14 0.2(4) . . . . ?
C17 N7 C15 C14 174.7(3) . . . . ?
N7 C15 C14 N8 -0.4(4) . . . . ?
C16 N8 C14 C15 0.4(4) . . . . ?
Cu2 N8 C14 C15 -172.4(2) . . . . ?
C12 N4 C13 N3 -0.2(4) . . . . ?
Cu1 N4 C13 N3 177.92(19) . . . . ?
C11 N3 C13 N4 -0.1(4) . . . . ?
C7 N3 C13 N4 176.9(3) . . . . ?
C13 N4 C12 C11 0.4(4) . . . . ?
Cu1 N4 C12 C11 -177.7(2) . . . . ?
N4 C12 C11 N3 -0.4(4) . . . . ?
C13 N3 C11 C12 0.3(4) . . . . ?
C7 N3 C11 C12 -176.5(3) . . . . ?
C16 N7 C17 C18 -18.5(4) . . . . ?
C15 N7 C17 C18 167.9(3) . . . . ?
C16 N7 C17 C22 159.3(3) . . . . ?
C15 N7 C17 C22 -14.2(5) . . . . ?
C22 C17 C18 C19 -4.1(5) . . . . ?
N7 C17 C18 C19 173.7(3) . . . . ?
C17 C18 C19 C20 1.9(5) . . . . ?
C17 C18 C19 C26 -178.5(3) . . . . ?
C18 C19 C20 C21 0.8(5) . . . . ?
C26 C19 C20 C21 -178.8(4) . . . . ?
C18 C19 C20 N6 -175.3(3) . . . . ?
C26 C19 C20 N6 5.2(5) . . . . ?
C23 N6 C20 C19 -72.1(4) . . . . ?
C24 N6 C20 C19 108.6(4) . . . . ?
C23 N6 C20 C21 111.8(4) . . . . ?
C24 N6 C20 C21 -67.5(4) . . . . ?
C19 C20 C21 C22 -1.3(6) . . . . ?
N6 C20 C21 C22 174.8(3) . . . . ?
C18 C17 C22 C21 3.5(5) . . . . ?
N7 C17 C22 C21 -174.3(3) . . . . ?
C20 C21 C22 C17 -0.8(6) . . . . ?
C25 N5 C23 N6 0.2(3) . . . . ?
Cu1 N5 C23 N6 -179.54(19) . . . . ?
C24 N6 C23 N5 -0.6(4) . . . . ?
C20 N6 C23 N5 180.0(3) . . . . ?
C23 N6 C24 C25 0.7(4) . . . . ?
C20 N6 C24 C25 -179.9(3) . . . . ?
N6 C24 C25 N5 -0.6(4) . . . . ?
C23 N5 C25 C24 0.2(4) . . . . ?
Cu1 N5 C25 C24 -180.0(2) . . . . ?
